data_4121017
loop_
_publ_author_name
'Vincent T. Annibale'
'Daniel A. Dalessandro'
'Datong Song'

_publ_section_title
;
 Tuning the Reactivity of an Actor Ligand for Tandem CO2 and C-H
 Activations: From Spectator Metals to Metal-Free
;
_journal_name_full 'Journal of the American Chemical Society'
_journal_page_first 16175
_journal_page_last 16183
_journal_paper_doi 10.1021/ja4073832
_journal_volume 135
_journal_year 2013
_chemical_formula_sum 'C12 H10 N2'
_chemical_formula_weight 182.22
_chemical_name_systematic
;
 ?
;
_space_group_crystal_system monoclinic
_space_group_IT_number 14
_space_group_name_Hall '-P 2ybc'
_space_group_name_H-M_alt 'P 1 21/c 1'
_symmetry_space_group_name_Hall '-P 2ybc'
_symmetry_space_group_name_H-M 'P 1 21/c 1'
_atom_sites_solution_hydrogens geom
_audit_creation_method SHELXL-2013
_cell_angle_alpha 90
_cell_angle_beta 106.9070(10)
_cell_angle_gamma 90
_cell_formula_units_Z 8
_cell_length_a 13.9342(5)
_cell_length_b 11.5883(4)
_cell_length_c 11.6742(3)
_cell_measurement_reflns_used 3160
_cell_measurement_temperature 150(2)
_cell_measurement_theta_max 24.999
_cell_measurement_theta_min 1.527
_cell_volume 1803.60(10)
_computing_structure_refinement 'SHELXL-2013 (Sheldrick, 2013)'
_diffrn_ambient_temperature 150(2)
_diffrn_measured_fraction_theta_full 0.970
_diffrn_measured_fraction_theta_max 0.998
_diffrn_radiation_type MoK\a
_diffrn_radiation_wavelength 0.71073
_diffrn_reflns_av_R_equivalents 0.0252
_diffrn_reflns_av_unetI/netI 0.0225
_diffrn_reflns_Laue_measured_fraction_full 0.970
_diffrn_reflns_Laue_measured_fraction_max 0.998
_diffrn_reflns_limit_h_max 16
_diffrn_reflns_limit_h_min -16
_diffrn_reflns_limit_k_max 13
_diffrn_reflns_limit_k_min -13
_diffrn_reflns_limit_l_max 13
_diffrn_reflns_limit_l_min -13
_diffrn_reflns_number 13226
_diffrn_reflns_point_group_measured_fraction_full 0.970
_diffrn_reflns_point_group_measured_fraction_max 0.998
_diffrn_reflns_theta_full 25.242
_diffrn_reflns_theta_max 24.999
_diffrn_reflns_theta_min 1.527
_exptl_absorpt_coefficient_mu 0.081
_exptl_absorpt_correction_T_max 0.7456
_exptl_absorpt_correction_T_min 0.6811
_exptl_absorpt_correction_type multi-scan
_exptl_absorpt_process_details 'Bruker Apex 2'
_exptl_crystal_colour Purple
_exptl_crystal_density_diffrn 1.342
_exptl_crystal_description Block
_exptl_crystal_F_000 768
_exptl_crystal_size_max 0.4
_exptl_crystal_size_mid 0.4
_exptl_crystal_size_min 0.25
_refine_diff_density_max 0.317
_refine_diff_density_min -0.346
_refine_diff_density_rms 0.151
_refine_ls_extinction_method none
_refine_ls_goodness_of_fit_ref 1.123
_refine_ls_hydrogen_treatment constr
_refine_ls_matrix_type full
_refine_ls_number_parameters 255
_refine_ls_number_reflns 3160
_refine_ls_number_restraints 0
_refine_ls_restrained_S_all 1.123
_refine_ls_R_factor_all 0.0523
_refine_ls_R_factor_gt 0.0350
_refine_ls_shift/su_max 0.000
_refine_ls_shift/su_mean 0.000
_refine_ls_structure_factor_coef Fsqd
_refine_ls_weighting_details 'w=1/[\s^2^(Fo^2^)+(0.0616P)^2^+0.3500P] where P=(Fo^2^+2Fc^2^)/3'
_refine_ls_weighting_scheme calc
_refine_ls_wR_factor_gt 0.0967
_refine_ls_wR_factor_ref 0.1151
_reflns_Friedel_coverage 0.000
_reflns_number_gt 2583
_reflns_number_total 3160
_reflns_threshold_expression 'I > 2\s(I)'
_cod_data_source_file ja4073832_si_002_6.cif
_cod_data_source_block compound10
_cod_database_code 4121017
_shelx_space_group_comment
;
The symmetry employed for this shelxl refinement is uniquely defined
by the following loop, which should always be used as a source of
symmetry information in preference to the above space-group names.
They are only intended as comments.
;
_shelxl_version_number 2013-4

loop_
_space_group_symop_operation_xyz
'x, y, z'
'-x, y+1/2, -z+1/2'
'-x, -y, -z'
'x, -y-1/2, z-1/2'

loop_
_atom_site_label
_atom_site_type_symbol
_atom_site_fract_x
_atom_site_fract_y
_atom_site_fract_z
_atom_site_U_iso_or_equiv
_atom_site_adp_type
_atom_site_occupancy
_atom_site_site_symmetry_order
_atom_site_calc_flag
_atom_site_refinement_flags_posn
_atom_site_refinement_flags_adp
C10 C 0.05752(13) 1.09380(14) 0.27057(14) 0.0346(4) Uani 1 1 d . .
H10 H 0.0309 1.1626 0.2936 0.041 Uiso 1 1 calc R U
C6 C 0.03378(11) 0.92616(13) 0.15294(12) 0.0248(3) Uani 1 1 d . .
C5 C -0.01226(11) 0.84104(13) 0.06817(13) 0.0275(4) Uani 1 1 d . .
C8 C 0.19846(12) 0.96951(16) 0.29041(14) 0.0370(4) Uani 1 1 d . .
H8 H 0.2672 0.9518 0.3267 0.044 Uiso 1 1 calc R U
C7 C 0.13851(11) 0.89523(14) 0.20389(13) 0.0304(4) Uani 1 1 d . .
C9 C 0.15782(13) 1.06733(16) 0.32234(15) 0.0393(4) Uani 1 1 d . .
H9 H 0.1987 1.1177 0.3806 0.047 Uiso 1 1 calc R U
C11 C 0.15609(12) 0.79203(15) 0.15017(14) 0.0350(4) Uani 1 1 d . .
H11 H 0.2181 0.7519 0.1671 0.042 Uiso 1 1 calc R U
C4 C 0.06600(13) 0.75911(14) 0.06743(14) 0.0327(4) Uani 1 1 d . .
C3 C 0.03738(15) 0.66570(15) -0.01325(16) 0.0445(5) Uani 1 1 d . .
H3 H 0.0851 0.6094 -0.0198 0.053 Uiso 1 1 calc R U
C2 C -0.05990(16) 0.65828(17) -0.08123(16) 0.0485(5) Uani 1 1 d . .
H2 H -0.0804 0.5960 -0.1358 0.058 Uiso 1 1 calc R U
C1 C -0.13101(14) 0.74204(16) -0.07176(15) 0.0434(5) Uani 1 1 d . .
H1 H -0.1983 0.7328 -0.1202 0.052 Uiso 1 1 calc R U
C12 C -0.10952(11) 1.05420(14) 0.13836(15) 0.0339(4) Uani 1 1 d . .
H12A H -0.1216 1.1314 0.1654 0.051 Uiso 1 1 calc R U
H12B H -0.1507 0.9978 0.1654 0.051 Uiso 1 1 calc R U
H12C H -0.1273 1.0531 0.0507 0.051 Uiso 1 1 calc R U
C19 C 0.40143(11) 0.11704(13) 0.04087(13) 0.0264(3) Uani 1 1 d . .
C17 C 0.55332(11) 0.07339(12) 0.18050(13) 0.0258(3) Uani 1 1 d . .
C18 C 0.50896(11) 0.13284(12) 0.07237(12) 0.0240(3) Uani 1 1 d . .
C21 C 0.38743(12) 0.23298(14) -0.13267(14) 0.0354(4) Uani 1 1 d . .
H21 H 0.3475 0.2688 -0.2038 0.043 Uiso 1 1 calc R U
C22 C 0.49059(13) 0.24516(14) -0.09991(14) 0.0333(4) Uani 1 1 d . .
H22 H 0.5203 0.2887 -0.1496 0.040 Uiso 1 1 calc R U
C20 C 0.34214(12) 0.16955(14) -0.06343(14) 0.0327(4) Uani 1 1 d . .
H20 H 0.2712 0.1615 -0.0863 0.039 Uiso 1 1 calc R U
C24 C 0.65909(12) 0.21193(16) 0.03112(16) 0.0371(4) Uani 1 1 d . .
H24A H 0.6897 0.1408 0.0127 0.056 Uiso 1 1 calc R U
H24B H 0.6858 0.2290 0.1167 0.056 Uiso 1 1 calc R U
H24C H 0.6746 0.2759 -0.0155 0.056 Uiso 1 1 calc R U
C23 C 0.38005(12) 0.04776(14) 0.12913(14) 0.0325(4) Uani 1 1 d . .
H23 H 0.3153 0.0241 0.1313 0.039 Uiso 1 1 calc R U
C15 C 0.49868(14) -0.04556(15) 0.32015(15) 0.0403(4) Uani 1 1 d . .
H15 H 0.4491 -0.0847 0.3465 0.048 Uiso 1 1 calc R U
C16 C 0.47165(12) 0.01974(13) 0.21371(14) 0.0302(4) Uani 1 1 d . .
C13 C 0.67084(13) 0.00551(15) 0.34472(15) 0.0399(4) Uani 1 1 d . .
H13 H 0.7387 -0.0006 0.3924 0.048 Uiso 1 1 calc R U
C14 C 0.59735(14) -0.05145(15) 0.38454(15) 0.0428(4) Uani 1 1 d . .
H14 H 0.6166 -0.0944 0.4569 0.051 Uiso 1 1 calc R U
N2 N -0.00270(9) 1.02451(11) 0.18879(11) 0.0274(3) Uani 1 1 d . .
N1 N -0.10954(10) 0.83250(12) 0.00045(11) 0.0328(3) Uani 1 1 d . .
N3 N 0.65162(10) 0.06717(12) 0.24500(11) 0.0325(3) Uani 1 1 d . .
N4 N 0.54970(9) 0.19700(11) 0.00020(11) 0.0277(3) Uani 1 1 d . .

loop_
_atom_site_aniso_label
_atom_site_aniso_U_11
_atom_site_aniso_U_22
_atom_site_aniso_U_33
_atom_site_aniso_U_23
_atom_site_aniso_U_13
_atom_site_aniso_U_12
C10 0.0470(10) 0.0299(9) 0.0326(9) -0.0046(7) 0.0206(8) -0.0075(7)
C6 0.0281(8) 0.0257(8) 0.0240(7) 0.0047(6) 0.0127(6) 0.0025(6)
C5 0.0345(9) 0.0261(8) 0.0260(8) 0.0048(6) 0.0154(7) 0.0014(6)
C8 0.0289(8) 0.0528(11) 0.0290(8) 0.0090(8) 0.0079(7) -0.0039(8)
C7 0.0291(8) 0.0377(9) 0.0271(8) 0.0099(7) 0.0125(7) 0.0040(7)
C9 0.0417(10) 0.0469(11) 0.0302(8) -0.0017(8) 0.0118(8) -0.0144(8)
C11 0.0360(9) 0.0380(10) 0.0367(9) 0.0122(7) 0.0196(8) 0.0158(7)
C4 0.0456(10) 0.0275(9) 0.0321(8) 0.0062(7) 0.0227(8) 0.0067(7)
C3 0.0701(13) 0.0311(10) 0.0438(10) 0.0007(8) 0.0350(10) 0.0062(9)
C2 0.0776(14) 0.0372(11) 0.0371(10) -0.0101(8) 0.0267(10) -0.0119(10)
C1 0.0538(11) 0.0438(11) 0.0323(9) -0.0035(8) 0.0121(8) -0.0142(9)
C12 0.0330(9) 0.0314(9) 0.0411(9) 0.0040(7) 0.0168(7) 0.0074(7)
C19 0.0284(8) 0.0217(8) 0.0302(8) -0.0060(6) 0.0102(6) 0.0006(6)
C17 0.0321(8) 0.0205(8) 0.0245(7) -0.0034(6) 0.0075(6) 0.0007(6)
C18 0.0291(8) 0.0201(7) 0.0244(7) -0.0042(6) 0.0100(6) -0.0002(6)
C21 0.0440(10) 0.0302(9) 0.0281(8) 0.0003(7) 0.0042(7) 0.0084(7)
C22 0.0494(10) 0.0261(9) 0.0275(8) 0.0032(7) 0.0164(7) 0.0036(7)
C20 0.0297(8) 0.0284(9) 0.0366(9) -0.0066(7) 0.0045(7) 0.0038(7)
C24 0.0340(9) 0.0389(10) 0.0423(9) -0.0012(8) 0.0173(8) -0.0066(7)
C23 0.0305(9) 0.0296(9) 0.0409(9) -0.0026(7) 0.0160(7) -0.0041(7)
C15 0.0538(11) 0.0312(9) 0.0416(10) 0.0039(8) 0.0231(9) -0.0027(8)
C16 0.0392(9) 0.0233(8) 0.0313(8) -0.0027(7) 0.0152(7) -0.0010(7)
C13 0.0441(10) 0.0356(10) 0.0322(9) 0.0002(8) -0.0011(7) 0.0070(8)
C14 0.0623(12) 0.0330(10) 0.0313(9) 0.0093(8) 0.0107(8) 0.0062(8)
N2 0.0313(7) 0.0264(7) 0.0283(7) 0.0015(5) 0.0147(5) 0.0004(5)
N1 0.0362(8) 0.0346(8) 0.0280(7) 0.0008(6) 0.0098(6) -0.0051(6)
N3 0.0340(8) 0.0283(7) 0.0316(7) -0.0027(6) 0.0037(6) 0.0013(6)
N4 0.0321(7) 0.0244(7) 0.0298(7) -0.0019(5) 0.0139(6) -0.0011(5)

loop_
_atom_type_symbol
_atom_type_description
_atom_type_scat_dispersion_real
_atom_type_scat_dispersion_imag
_atom_type_scat_source
C C 0.0033 0.0016 'International Tables Vol C Tables 4.2.6.8 and 6.1.1.4'
H H 0.0000 0.0000 'International Tables Vol C Tables 4.2.6.8 and 6.1.1.4'
N N 0.0061 0.0033 'International Tables Vol C Tables 4.2.6.8 and 6.1.1.4'

loop_
_geom_angle_atom_site_label_1
_geom_angle_atom_site_label_2
_geom_angle_atom_site_label_3
_geom_angle
N2 C10 C9 121.42(16)
N2 C6 C5 131.72(14)
N2 C6 C7 120.07(13)
C5 C6 C7 108.20(13)
N1 C5 C6 129.13(14)
N1 C5 C4 125.03(15)
C6 C5 C4 105.83(14)
C9 C8 C7 119.88(15)
C8 C7 C11 134.37(15)
C8 C7 C6 117.43(15)
C11 C7 C6 108.20(14)
C8 C9 C10 120.66(16)
C4 C11 C7 107.64(14)
C11 C4 C3 133.84(16)
C11 C4 C5 110.12(14)
C3 C4 C5 116.04(16)
C2 C3 C4 118.51(17)
C3 C2 C1 120.87(17)
N1 C1 C2 124.03(18)
C20 C19 C23 133.68(15)
C20 C19 C18 118.22(14)
C23 C19 C18 108.10(13)
N3 C17 C18 128.99(14)
N3 C17 C16 125.01(14)
C18 C17 C16 105.99(13)
N4 C18 C17 131.66(14)
N4 C18 C19 119.86(13)
C17 C18 C19 108.48(13)
C20 C21 C22 120.67(15)
N4 C22 C21 121.63(15)
C21 C20 C19 119.31(15)
C19 C23 C16 107.71(13)
C14 C15 C16 118.76(15)
C23 C16 C15 134.30(15)
C23 C16 C17 109.70(14)
C15 C16 C17 115.99(15)
N3 C13 C14 124.26(16)
C15 C14 C13 120.58(15)
C10 N2 C6 120.54(14)
C10 N2 C12 119.70(14)
C6 N2 C12 119.76(13)
C1 N1 C5 115.48(15)
C13 N3 C17 115.39(14)
C22 N4 C18 120.31(13)
C22 N4 C24 119.68(13)
C18 N4 C24 119.99(13)

loop_
_geom_bond_atom_site_label_1
_geom_bond_atom_site_label_2
_geom_bond_distance
C10 N2 1.340(2)
C10 C9 1.386(2)
C6 N2 1.3624(19)
C6 C5 1.412(2)
C6 C7 1.452(2)
C5 N1 1.360(2)
C5 C4 1.448(2)
C8 C9 1.366(3)
C8 C7 1.403(2)
C7 C11 1.405(2)
C11 C4 1.396(2)
C4 C3 1.414(2)
C3 C2 1.360(3)
C2 C1 1.414(3)
C1 N1 1.324(2)
C12 N2 1.4733(19)
C19 C20 1.397(2)
C19 C23 1.405(2)
C19 C18 1.447(2)
C17 N3 1.3595(19)
C17 C18 1.413(2)
C17 C16 1.445(2)
C18 N4 1.3648(19)
C21 C20 1.374(2)
C21 C22 1.383(2)
C22 N4 1.340(2)
C24 N4 1.471(2)
C23 C16 1.406(2)
C15 C14 1.363(3)
C15 C16 1.409(2)
C13 N3 1.325(2)
C13 C14 1.406(3)
